data_7043430
loop_
_publ_author_name
'Chang, Yao-Pang'
'Hector, Andrew L.'
'Levason, William'
'Reid, Gillian'

_publ_section_title
;
 Chalcogenoether complexes of Nb(V) thio- and seleno-halides as single
 source precursors for low pressure chemical vapour deposition of NbS2 and
 NbSe2 thin films
;
_journal_name_full 'Dalton Trans.'
_journal_paper_doi 10.1039/C7DT01911D
_journal_year 2017
_chemical_formula_moiety 'C5 H12 Cl3 Nb S Se2'
_chemical_formula_sum 'C5 H12 Cl3 Nb S Se2'
_chemical_formula_weight 461.39
_space_group_crystal_system tetragonal
_space_group_IT_number 88
_space_group_name_Hall '-I 4ad'
_space_group_name_H-M_alt 'I 41/a'
_symmetry_space_group_name_Hall '-I 4ad'
_symmetry_space_group_name_H-M 'I 41/a :2'
_atom_sites_solution_hydrogens geom
_audit_creation_method SHELXL-2014/7
_audit_update_record
;
2017-04-07 deposited with the CCDC.
2017-06-26 downloaded from the CCDC.
;
_cell_angle_alpha 90
_cell_angle_beta 90
_cell_angle_gamma 90
_cell_formula_units_Z 8
_cell_length_a 10.00610(10)
_cell_length_b 10.00610(10)
_cell_length_c 26.1100(8)
_cell_measurement_reflns_used 6364
_cell_measurement_temperature 100(2)
_cell_measurement_theta_max 32.1700
_cell_measurement_theta_min 2.1890
_cell_volume 2614.19(9)
_computing_cell_refinement 'Bruker FRAMBO'
_computing_data_collection 'Bruker FRAMBO'
_computing_data_reduction 'Bruker SAINT'
_computing_molecular_graphics 'Bruker SHELXTL'
_computing_publication_material 'Bruker SHELXTL'
_computing_structure_refinement 'SHELXL-2014/7 (Sheldrick, 2014)'
_computing_structure_solution 'Bruker SHELXTL'
_diffrn_ambient_temperature 100(2)
_diffrn_detector_area_resol_mean 28.5714
_diffrn_measured_fraction_theta_full 0.999
_diffrn_measured_fraction_theta_max 0.962
_diffrn_measurement_device_type 'Rigaku AFC12 (Right)'
_diffrn_measurement_method 'profile data from \w-scans'
_diffrn_radiation_type MoK\a
_diffrn_radiation_wavelength 0.71073
_diffrn_reflns_av_R_equivalents 0.0454
_diffrn_reflns_av_unetI/netI 0.0322
_diffrn_reflns_Laue_measured_fraction_full 0.999
_diffrn_reflns_Laue_measured_fraction_max 0.962
_diffrn_reflns_limit_h_max 14
_diffrn_reflns_limit_h_min -14
_diffrn_reflns_limit_k_max 14
_diffrn_reflns_limit_k_min -14
_diffrn_reflns_limit_l_max 38
_diffrn_reflns_limit_l_min -37
_diffrn_reflns_number 11648
_diffrn_reflns_point_group_measured_fraction_full 0.999
_diffrn_reflns_point_group_measured_fraction_max 0.962
_diffrn_reflns_theta_full 25.242
_diffrn_reflns_theta_max 32.295
_diffrn_reflns_theta_min 3.102
_diffrn_source 'Rotating Anode'
_exptl_absorpt_coefficient_mu 7.216
_exptl_absorpt_correction_T_max 1.00000
_exptl_absorpt_correction_T_min 0.39267
_exptl_absorpt_correction_type multi-scan
_exptl_absorpt_process_details
; 
CrysAlisPro 1.171.38.41 (Rigaku Oxford Diffraction, 2015) 
Empirical absorption correction using spherical harmonics, 
 implemented in SCALE3 ABSPACK scaling algorithm. 
;
_exptl_crystal_colour Yellow
_exptl_crystal_density_diffrn 2.345
_exptl_crystal_description Block
_exptl_crystal_F_000 1744
_exptl_crystal_size_max 0.073
_exptl_crystal_size_mid 0.064
_exptl_crystal_size_min 0.031
_refine_diff_density_max 0.727
_refine_diff_density_min -0.965
_refine_diff_density_rms 0.146
_refine_ls_extinction_method none
_refine_ls_goodness_of_fit_ref 1.027
_refine_ls_hydrogen_treatment constr
_refine_ls_matrix_type full
_refine_ls_number_parameters 60
_refine_ls_number_reflns 2242
_refine_ls_number_restraints 0
_refine_ls_restrained_S_all 1.027
_refine_ls_R_factor_all 0.0423
_refine_ls_R_factor_gt 0.0302
_refine_ls_shift/su_max 0.001
_refine_ls_shift/su_mean 0.000
_refine_ls_structure_factor_coef Fsqd
_refine_ls_weighting_details 'w=1/[\s^2^(Fo^2^)+(0.0308P)^2^+6.1134P] where P=(Fo^2^+2Fc^2^)/3'
_refine_ls_weighting_scheme calc
_refine_ls_wR_factor_gt 0.0634
_refine_ls_wR_factor_ref 0.0679
_reflns_Friedel_coverage 0.000
_reflns_number_gt 1882
_reflns_number_total 2242
_reflns_threshold_expression 'I > 2\s(I)'
_cod_data_source_file c7dt01911d2.cif
_cod_data_source_block 2016_1407r2
_cod_original_cell_volume 2614.19(10)
_cod_database_code 7043430
_shelx_shelxl_version_number 2014/7
_shelx_space_group_comment
; 
The symmetry employed for this shelxl refinement is uniquely defined 
by the following loop, which should always be used as a source of 
symmetry information in preference to the above space-group names. 
They are only intended as comments. 
;
_shelx_estimated_absorpt_t_min 0.621
_shelx_estimated_absorpt_t_max 0.807

loop_
_space_group_symop_operation_xyz
'x, y, z'
'-x+1/2, -y, z+1/2'
'-y+3/4, x+1/4, z+1/4'
'y+3/4, -x+3/4, z+3/4'
'x+1/2, y+1/2, z+1/2'
'-x+1, -y+1/2, z+1'
'-y+5/4, x+3/4, z+3/4'
'y+5/4, -x+5/4, z+5/4'
'-x, -y, -z'
'x-1/2, y, -z-1/2'
'y-3/4, -x-1/4, -z-1/4'
'-y-3/4, x-3/4, -z-3/4'
'-x+1/2, -y+1/2, -z+1/2'
'x, y+1/2, -z'
'y-1/4, -x+1/4, -z+1/4'
'-y-1/4, x-1/4, -z-1/4'

loop_
_atom_site_label
_atom_site_type_symbol
_atom_site_fract_x
_atom_site_fract_y
_atom_site_fract_z
_atom_site_U_iso_or_equiv
_atom_site_adp_type
_atom_site_occupancy
_atom_site_site_symmetry_order
_atom_site_calc_flag
_atom_site_refinement_flags_posn
_atom_site_refinement_flags_adp
_atom_site_refinement_flags_occupancy
Nb1 Nb 0.0000 0.7500 0.11484(2) 0.01683(9) Uani 1 2 d S T P
Se1 Se 0.10129(2) 0.59686(3) 0.19978(2) 0.01326(8) Uani 1 1 d . . .
Cl1 Cl -0.0949(7) 0.9136(6) 0.06431(13) 0.0126(7) Uani 0.5 1 d . . P
Cl2 Cl 0.20178(6) 0.86508(7) 0.13232(2) 0.01712(13) Uani 1 1 d . . .
S1 S 0.0737(8) 0.5969(6) 0.06157(14) 0.0126(7) Uani 0.5 1 d . . P
C1 C 0.0456(3) 0.4156(3) 0.18385(11) 0.0193(5) Uani 1 1 d . . .
H1A H 0.0640 0.3574 0.2132 0.029 Uiso 1 1 calc R U .
H1B H 0.0950 0.3833 0.1539 0.029 Uiso 1 1 calc R U .
H1C H -0.0504 0.4146 0.1764 0.029 Uiso 1 1 calc R U .
C2 C -0.0309(3) 0.6259(3) 0.25448(10) 0.0190(5) Uani 1 1 d . . .
H2A H -0.1208 0.6351 0.2390 0.023 Uiso 1 1 calc R U .
H2B H -0.0323 0.5470 0.2773 0.023 Uiso 1 1 calc R U .
C3 C 0.0000 0.7500 0.28592(16) 0.0218(8) Uani 1 2 d S T P
H3A H 0.0775 0.7307 0.3083 0.026 Uiso 0.5 1 calc R U P
H3B H -0.0775 0.7693 0.3083 0.026 Uiso 0.5 1 calc R U P

loop_
_atom_site_aniso_label
_atom_site_aniso_U_11
_atom_site_aniso_U_22
_atom_site_aniso_U_33
_atom_site_aniso_U_23
_atom_site_aniso_U_13
_atom_site_aniso_U_12
Nb1 0.01422(16) 0.02764(19) 0.00863(16) 0.000 0.000 -0.00617(12)
Se1 0.01250(12) 0.01475(13) 0.01252(13) 0.00070(9) 0.00024(9) 0.00189(8)
Cl1 0.012(2) 0.0138(8) 0.0125(4) 0.0001(6) 0.0004(5) 0.0077(10)
Cl2 0.0137(3) 0.0195(3) 0.0182(3) -0.0006(2) 0.0009(2) -0.0031(2)
S1 0.012(2) 0.0138(8) 0.0125(4) 0.0001(6) 0.0004(5) 0.0077(10)
C1 0.0250(14) 0.0149(12) 0.0179(13) -0.0008(10) -0.0007(11) -0.0014(10)
C2 0.0183(13) 0.0243(14) 0.0142(13) 0.0070(10) 0.0054(10) 0.0057(10)
C3 0.027(2) 0.025(2) 0.0134(18) 0.000 0.000 0.0093(15)

loop_
_atom_type_symbol
_atom_type_description
_atom_type_scat_dispersion_real
_atom_type_scat_dispersion_imag
_atom_type_scat_source
C C 0.0033 0.0016 'International Tables Vol C Tables 4.2.6.8 and 6.1.1.4'
H H 0.0000 0.0000 'International Tables Vol C Tables 4.2.6.8 and 6.1.1.4'
S S 0.1246 0.1234 'International Tables Vol C Tables 4.2.6.8 and 6.1.1.4'
Cl Cl 0.1484 0.1585 'International Tables Vol C Tables 4.2.6.8 and 6.1.1.4'
Se Se -0.0929 2.2259 'International Tables Vol C Tables 4.2.6.8 and 6.1.1.4'
Nb Nb -2.0727 0.6215 'International Tables Vol C Tables 4.2.6.8 and 6.1.1.4'

loop_
_geom_angle_atom_site_label_1
_geom_angle_atom_site_label_2
_geom_angle_atom_site_label_3
_geom_angle
_geom_angle_site_symmetry_1
_geom_angle_site_symmetry_3
S1 Nb1 S1 101.44(16) 6_464 .
S1 Nb1 Cl1 5.6(2) 6_464 .
S1 Nb1 Cl1 105.73(5) . .
S1 Nb1 Cl1 105.74(5) 6_464 6_464
S1 Nb1 Cl1 5.6(2) . 6_464
Cl1 Nb1 Cl1 110.25(13) . 6_464
S1 Nb1 Cl2 93.97(18) 6_464 .
S1 Nb1 Cl2 100.06(18) . .
Cl1 Nb1 Cl2 96.67(15) . .
Cl1 Nb1 Cl2 95.98(15) 6_464 .
S1 Nb1 Cl2 100.06(18) 6_464 6_464
S1 Nb1 Cl2 93.97(18) . 6_464
Cl1 Nb1 Cl2 95.98(15) . 6_464
Cl1 Nb1 Cl2 96.67(15) 6_464 6_464
Cl2 Nb1 Cl2 157.79(4) . 6_464
S1 Nb1 Se1 89.90(8) 6_464 6_464
S1 Nb1 Se1 167.64(11) . 6_464
Cl1 Nb1 Se1 85.29(6) . 6_464
Cl1 Nb1 Se1 164.32(7) 6_464 6_464
Cl2 Nb1 Se1 83.856(18) . 6_464
Cl2 Nb1 Se1 79.068(18) 6_464 6_464
S1 Nb1 Se1 167.64(11) 6_464 .
S1 Nb1 Se1 89.90(8) . .
Cl1 Nb1 Se1 164.32(7) . .
Cl1 Nb1 Se1 85.29(6) 6_464 .
Cl2 Nb1 Se1 79.067(18) . .
Cl2 Nb1 Se1 83.855(18) 6_464 .
Se1 Nb1 Se1 79.274(13) 6_464 .
C1 Se1 C2 95.77(12) . .
C1 Se1 Nb1 103.35(9) . .
C2 Se1 Nb1 104.10(8) . .
S1 Cl1 Nb1 61(3) 6_464 .
Cl1 S1 Nb1 114(2) 6_464 .
Se1 C1 H1A 109.5 . .
Se1 C1 H1B 109.5 . .
H1A C1 H1B 109.5 . .
Se1 C1 H1C 109.5 . .
H1A C1 H1C 109.5 . .
H1B C1 H1C 109.5 . .
C3 C2 Se1 112.08(18) . .
C3 C2 H2A 109.2 . .
Se1 C2 H2A 109.2 . .
C3 C2 H2B 109.2 . .
Se1 C2 H2B 109.2 . .
H2A C2 H2B 107.9 . .
C2 C3 C2 114.6(3) . 6_464
C2 C3 H3A 108.6 . .
C2 C3 H3A 108.6 6_464 .
C2 C3 H3B 108.6 . .
C2 C3 H3B 108.6 6_464 .
H3A C3 H3B 107.6 . .

loop_
_geom_bond_atom_site_label_1
_geom_bond_atom_site_label_2
_geom_bond_distance
_geom_bond_site_symmetry_2
Nb1 S1 2.197(8) 6_464
Nb1 S1 2.197(8) .
Nb1 Cl1 2.308(7) .
Nb1 Cl1 2.308(7) 6_464
Nb1 Cl2 2.3686(6) .
Nb1 Cl2 2.3686(6) 6_464
Nb1 Se1 2.8799(4) 6_464
Nb1 Se1 2.8799(4) .
Se1 C1 1.943(3) .
Se1 C2 1.968(3) .
Cl1 S1 0.247(13) 6_464
S1 Cl1 0.247(13) 6_464
C1 H1A 0.9800 .
C1 H1B 0.9800 .
C1 H1C 0.9800 .
C2 C3 1.520(4) .
C2 H2A 0.9900 .
C2 H2B 0.9900 .
C3 C2 1.520(4) 6_464
C3 H3A 0.9900 .
C3 H3B 0.9900 .
